data_4133618
loop_
_publ_author_name
'Yousefi, Roozbeh'
'Struble, Thomas J.'
'Payne, Jenna L.'
'Vishe, Mahesh'
'Schley, Nathan D.'
'Johnston, Jeffrey N.'

_publ_section_title
;
 Catalytic, Enantioselective Synthesis of Cyclic Carbamates from Dialkyl
 Amines by CO<sub>2</sub>-Capture: Discovery, Development, and Mechanism.
;
_journal_issue 1
_journal_name_full 'Journal of the American Chemical Society'
_journal_page_first 618
_journal_page_last 625
_journal_paper_doi 10.1021/jacs.8b11793
_journal_volume 141
_journal_year 2019
_chemical_absolute_configuration ad
_chemical_formula_moiety '3(C H2 Cl2), C42 H44 N6 O2'
_chemical_formula_sum 'C45 H50 Cl6 N6 O2'
_chemical_formula_weight 919.61
_space_group_crystal_system orthorhombic
_space_group_IT_number 19
_space_group_name_Hall 'P 2ac 2ab'
_space_group_name_H-M_alt 'P 21 21 21'
_atom_sites_solution_hydrogens geom
_atom_sites_solution_primary dual
_audit_creation_date 2018-03-15
_audit_creation_method
;
Olex2 1.2
(compiled 2017.08.10 svn.r3458 for OlexSys, GUI svn.r5381)
;
_cell_angle_alpha 90
_cell_angle_beta 90
_cell_angle_gamma 90
_cell_formula_units_Z 8
_cell_length_a 14.5500(3)
_cell_length_b 24.8696(5)
_cell_length_c 25.0479(5)
_cell_measurement_reflns_used 16194
_cell_measurement_temperature 100.01(10)
_cell_measurement_theta_max 68.0710
_cell_measurement_theta_min 2.4860
_cell_volume 9063.6(3)
_computing_cell_refinement 'CrysAlisPro 1.171.38.46 (Rigaku OD, 2015)'
_computing_data_collection 'CrysAlisPro 1.171.38.46 (Rigaku OD, 2015)'
_computing_data_reduction 'CrysAlisPro 1.171.38.46 (Rigaku OD, 2015)'
_computing_molecular_graphics 'Olex2 (Dolomanov et al., 2009)'
_computing_publication_material 'Olex2 (Dolomanov et al., 2009)'
_computing_structure_refinement 'ShelXL (Sheldrick, 2015)'
_computing_structure_solution 'ShelXT (Sheldrick, 2015)'
_diffrn_ambient_environment N~2~
_diffrn_ambient_temperature 100.01(10)
_diffrn_detector 'CCD plate'
_diffrn_detector_area_resol_mean 8.1506
_diffrn_detector_type EosS2
_diffrn_measured_fraction_theta_full 0.998
_diffrn_measured_fraction_theta_max 0.998
_diffrn_measurement_details
;
List of Runs (angles in degrees, time in seconds):

  # Type    Start    End  Width  t~exp~   \w     \q     \k     \f   Frames
--------------------------------------------------------------------------
  1  \w   -108.00 -35.00   1.00    6.00    --  -35.95-178.00-120.00   73
  2  \f      0.00 120.00   1.00    6.00 -40.00 -35.95   0.00    --   120
  3  \w     55.00 109.00   1.00    6.00    --   35.95-178.00  30.00   54
  4  \w     57.00 108.00   1.00    6.00    --   35.95 178.00 -30.00   51
  5  \w     82.00 167.00   1.00   30.00    --  100.36  61.00 -90.00   85
  6  \f    120.00 237.00   1.00   30.00 100.36 100.36  20.00    --   117
  7  \w     82.00 167.00   1.00   30.00    --  100.36  61.00-150.00   85
  8  \w    100.00 170.00   1.00   30.00    --  100.36 111.00 150.00   70
  9  \w     33.00 118.00   1.00   30.00    --  100.36 -61.00-120.00   85
 10  \w    100.00 170.00   1.00   30.00    --  100.36 111.00 -90.00   70
 11  \w     31.00 109.00   1.00   30.00    --  100.36 -94.00 120.00   78
 12  \w     30.00 122.00   1.00   30.00    --  100.36 -30.00-120.00   92
 13  \w   -103.00 -19.00   1.00    6.00    --  -35.95 -57.00 -90.00   84
 14  \w     57.00  97.00   1.00    6.00    --   35.95 178.00-150.00   40
;
_diffrn_measurement_device 'four-circle diffractometer'
_diffrn_measurement_device_type 'SuperNova, Dual, Cu at zero, EosS2'
_diffrn_measurement_method '\w and \f scans'
_diffrn_orient_matrix_type 'CrysAlisPro convention (1999,Acta A55,543-557)'
_diffrn_orient_matrix_UB_11 0.0615116000
_diffrn_orient_matrix_UB_12 0.0494785000
_diffrn_orient_matrix_UB_13 -0.0095858000
_diffrn_orient_matrix_UB_21 -0.0254880000
_diffrn_orient_matrix_UB_22 0.0217683000
_diffrn_orient_matrix_UB_23 0.0556722000
_diffrn_orient_matrix_UB_31 0.0823404000
_diffrn_orient_matrix_UB_32 -0.0302409000
_diffrn_orient_matrix_UB_33 0.0243198000
_diffrn_radiation_monochromator mirror
_diffrn_radiation_probe x-ray
_diffrn_radiation_type CuK\a
_diffrn_radiation_wavelength 1.54184
_diffrn_reflns_av_R_equivalents 0.0486
_diffrn_reflns_av_unetI/netI 0.0456
_diffrn_reflns_Laue_measured_fraction_full 0.998
_diffrn_reflns_Laue_measured_fraction_max 0.998
_diffrn_reflns_limit_h_max 16
_diffrn_reflns_limit_h_min -13
_diffrn_reflns_limit_k_max 28
_diffrn_reflns_limit_k_min -25
_diffrn_reflns_limit_l_max 29
_diffrn_reflns_limit_l_min -29
_diffrn_reflns_number 44220
_diffrn_reflns_point_group_measured_fraction_full 0.995
_diffrn_reflns_point_group_measured_fraction_max 0.995
_diffrn_reflns_theta_full 63.674
_diffrn_reflns_theta_max 63.674
_diffrn_reflns_theta_min 2.504
_diffrn_source 'micro-focus sealed X-ray tube'
_diffrn_source_type 'SuperNova (Cu) X-ray Source'
_exptl_absorpt_coefficient_mu 3.810
_exptl_absorpt_correction_T_max 1.000
_exptl_absorpt_correction_T_min 0.413
_exptl_absorpt_correction_type gaussian
_exptl_absorpt_process_details
;
CrysAlisPro 1.171.38.46 (Rigaku Oxford Diffraction, 2015)
Numerical absorption correction based on gaussian integration over
			a multifaceted crystal model
Empirical absorption correction using spherical harmonics,
 implemented in SCALE3 ABSPACK scaling algorithm.
;
_exptl_crystal_colour colourless
_exptl_crystal_colour_primary colourless
_exptl_crystal_density_diffrn 1.348
_exptl_crystal_description block
_exptl_crystal_F_000 3840
_exptl_crystal_size_max 0.333
_exptl_crystal_size_mid 0.271
_exptl_crystal_size_min 0.15
_refine_diff_density_max 1.109
_refine_diff_density_min -0.944
_refine_diff_density_rms 0.166
_refine_ls_abs_structure_details
;
 Flack x determined using 5196 quotients [(I+)-(I-)]/[(I+)+(I-)]
 (Parsons, Flack and Wagner, Acta Cryst. B69 (2013) 249-259).
;
_refine_ls_abs_structure_Flack 0.020(6)
_refine_ls_extinction_method none
_refine_ls_goodness_of_fit_ref 1.066
_refine_ls_hydrogen_treatment constr
_refine_ls_matrix_type full
_refine_ls_number_parameters 1067
_refine_ls_number_reflns 14841
_refine_ls_number_restraints 0
_refine_ls_restrained_S_all 1.066
_refine_ls_R_factor_all 0.0969
_refine_ls_R_factor_gt 0.0908
_refine_ls_shift/su_max 0.000
_refine_ls_shift/su_mean 0.000
_refine_ls_structure_factor_coef Fsqd
_refine_ls_weighting_details 'w=1/[\s^2^(Fo^2^)+(0.1970P)^2^+4.4020P] where P=(Fo^2^+2Fc^2^)/3'
_refine_ls_weighting_scheme calc
_refine_ls_wR_factor_gt 0.2480
_refine_ls_wR_factor_ref 0.2570
_reflns_Friedel_coverage 0.824
_reflns_Friedel_fraction_full 0.992
_reflns_Friedel_fraction_max 0.992
_reflns_number_gt 13342
_reflns_number_total 14841
_reflns_threshold_expression 'I > 2\s(I)'
_cod_data_source_file ja8b11793_si_004.cif
_cod_data_source_block 7c
_cod_original_cell_volume 9063.7(3)
_cod_database_code 4133618
_shelx_shelxl_version_number 2018/1
_chemical_oxdiff_formula C45H51Cl6N6O2
_shelx_space_group_comment
;
The symmetry employed for this shelxl refinement is uniquely defined
by the following loop, which should always be used as a source of
symmetry information in preference to the above space-group names.
They are only intended as comments.
;
_shelx_estimated_absorpt_t_max 0.599
_shelx_estimated_absorpt_t_min 0.364
_reflns_odcompleteness_completeness 99.79
_reflns_odcompleteness_iscentric 1
_reflns_odcompleteness_theta 63.60
_olex2_refinement_description
;
1. Fixed Uiso
 At 1.2 times of:
  All C(H) groups, All C(H,H) groups, All N(H) groups
 At 1.5 times of:
  All C(H,H,H) groups
2.a Ternary CH refined with riding coordinates:
 C15(H15), C16(H16), C15B(H15B), C16B(H16B)
2.b Secondary CH2 refined with riding coordinates:
 C1A(H1AA,H1AB), C1G(H1GA,H1GB), C1F(H1FA,H1FB), C1C(H1CA,H1CB), C1D(H1DA,
 H1DB), C1E(H1EA,H1EB), C11(H11A,H11B), C12(H12A,H12B), C13(H13A,H13B),
 C14(H14A,H14B), C39(H39A,H39B), C40(H40A,H40B), C41(H41A,H41B), C42(H42A,H42B),
  C11B(H11C,H11D), C12B(H12C,H12D), C13B(H13C,H13D), C14B(H14C,H14D), C39B(H39C,
 H39D), C40B(H40C,H40D), C41B(H41C,H41D), C42B(H42C,H42D)
2.c Aromatic/amide H refined with riding coordinates:
 N3(H3), N4(H4), C2(H2), C6(H6), C8(H8), C9(H9), C18(H18), C19(H19), C20(H20),
 C21(H21), C22(H22), C24(H24), C25(H25), C26(H26), C27(H27), C28(H28), C30(H30),
  C34(H34), C36(H36), C37(H37), N3B(H3B), N4B(H4B), C2B(H2B), C6B(H6B),
 C8B(H8B), C9B(H9B), C18B(H18B), C19B(H19B), C20B(H20B), C21B(H21B), C22B(H22B),
  C24B(H24B), C25B(H25B), C26B(H26B), C27B(H27B), C28B(H28B), C30B(H30B),
 C34B(H34B), C36B(H36B), C37B(H37B)
2.d Idealised Me refined as rotating group:
 C10(H10A,H10B,H10C), C38(H38A,H38B,H38C), C10B(H10D,H10E,H10F), C38B(H38D,
 H38E,H38F)
;
_olex2_date_sample_data_collection 2018-03-14
_olex2_exptl_crystal_mounting_method 'mounted in a polyimide loop'
_olex2_submission_special_instructions 'No special instructions were received'
_oxdiff_exptl_absorpt_empirical_details
;
Empirical correction (ABSPACK) includes:
- Absorption correction using spherical harmonics
- Frame scaling
;
_oxdiff_exptl_absorpt_empirical_full_max 1.250
_oxdiff_exptl_absorpt_empirical_full_min 0.820

loop_
_space_group_symop_operation_xyz
'x, y, z'
'-x+1/2, -y, z+1/2'
'-x, y+1/2, -z+1/2'
'x+1/2, -y+1/2, -z'

loop_
_atom_site_label
_atom_site_type_symbol
_atom_site_fract_x
_atom_site_fract_y
_atom_site_fract_z
_atom_site_U_iso_or_equiv
_atom_site_adp_type
_atom_site_occupancy
_atom_site_site_symmetry_order
_atom_site_calc_flag
_atom_site_refinement_flags_posn
Cl1A Cl 0.40297(19) 0.56461(11) 0.16010(10) 0.0598(6) Uani 1 1 d .
Cl2A Cl 0.36260(19) 0.53725(10) 0.27127(10) 0.0591(6) Uani 1 1 d .
C1A C 0.4456(7) 0.5612(4) 0.2256(4) 0.057(2) Uani 1 1 d .
H1AA H 0.465570 0.596682 0.236654 0.068 Uiso 1 1 calc R
H1AB H 0.498602 0.537566 0.226359 0.068 Uiso 1 1 calc R
Cl1G Cl 0.2852(3) 0.66817(15) 0.0795(2) 0.1032(14) Uani 1 1 d .
Cl2G Cl 0.3285(3) 0.77924(14) 0.10515(19) 0.1031(14) Uani 1 1 d .
C1G C 0.3450(9) 0.7127(5) 0.1232(6) 0.077(4) Uani 1 1 d .
H1GA H 0.323350 0.707342 0.159459 0.092 Uiso 1 1 calc R
H1GB H 0.410106 0.704458 0.122344 0.092 Uiso 1 1 calc R
Cl1F Cl 0.9558(2) 0.82417(12) 0.32498(14) 0.0759(8) Uani 1 1 d .
Cl2F Cl 1.0672(2) 0.73188(13) 0.35553(15) 0.0783(9) Uani 1 1 d .
C1F C 0.9617(8) 0.7547(5) 0.3281(6) 0.071(3) Uani 1 1 d .
H1FA H 0.954631 0.740041 0.292421 0.085 Uiso 1 1 calc R
H1FB H 0.911303 0.741373 0.349732 0.085 Uiso 1 1 calc R
Cl1C Cl 0.2021(3) 0.6294(2) 0.2253(4) 0.153(3) Uani 1 1 d .
Cl2C Cl 0.1256(3) 0.73388(12) 0.20425(15) 0.0796(9) Uani 1 1 d .
C1C C 0.1146(12) 0.6645(7) 0.2202(11) 0.118(7) Uani 1 1 d .
H1CA H 0.081565 0.661984 0.253702 0.142 Uiso 1 1 calc R
H1CB H 0.075915 0.648199 0.193063 0.142 Uiso 1 1 calc R
Cl1D Cl 0.8544(2) 0.96783(14) -0.02336(16) 0.0820(9) Uani 1 1 d .
Cl2D Cl 0.6730(2) 0.92925(19) 0.00331(18) 0.0949(11) Uani 1 1 d .
C1D C 0.7659(10) 0.9683(5) 0.0229(5) 0.072(3) Uani 1 1 d .
H1DA H 0.745373 1.005036 0.028184 0.086 Uiso 1 1 calc R
H1DB H 0.788883 0.955077 0.056780 0.086 Uiso 1 1 calc R
Cl1E Cl 0.73228(19) 0.89038(11) 0.46381(11) 0.0627(6) Uani 1 1 d .
Cl2E Cl 0.90361(19) 0.83198(14) 0.47761(15) 0.0765(9) Uani 1 1 d .
C1E C 0.7929(9) 0.8317(5) 0.4475(6) 0.073(3) Uani 1 1 d .
H1EA H 0.799287 0.829226 0.409039 0.088 Uiso 1 1 calc R
H1EB H 0.758678 0.800582 0.459679 0.088 Uiso 1 1 calc R
O1 O 1.0482(6) 0.5646(4) 0.4384(3) 0.068(2) Uani 1 1 d .
O2 O 0.2742(5) 0.6949(3) 0.3715(2) 0.0479(15) Uani 1 1 d .
N1 N 0.9019(4) 0.6239(3) 0.2784(2) 0.0295(13) Uani 1 1 d .
N2 N 1.0239(5) 0.4991(3) 0.1883(3) 0.0416(16) Uani 1 1 d .
N3 N 0.8292(4) 0.6529(2) 0.2029(2) 0.0276(12) Uani 1 1 d .
H3 H 0.817075 0.681794 0.220365 0.033 Uiso 1 1 calc R
N4 N 0.6444(4) 0.6704(3) 0.1897(2) 0.0300(12) Uani 1 1 d .
H4 H 0.650818 0.638945 0.203402 0.036 Uiso 1 1 calc R
N5 N 0.5292(4) 0.6819(2) 0.2507(2) 0.0277(12) Uani 1 1 d .
N6 N 0.4821(5) 0.8378(3) 0.1881(3) 0.0337(13) Uani 1 1 d .
C1 C 0.8841(5) 0.6156(3) 0.2262(3) 0.0300(15) Uani 1 1 d .
C2 C 0.9206(5) 0.5727(3) 0.1964(3) 0.0314(15) Uani 1 1 d .
H2 H 0.902875 0.568143 0.160981 0.038 Uiso 1 1 calc R
C3 C 0.9826(5) 0.5373(3) 0.2191(3) 0.0333(16) Uani 1 1 d .
C4 C 0.9991(5) 0.5430(3) 0.2760(3) 0.0318(15) Uani 1 1 d .
C5 C 0.9579(5) 0.5870(3) 0.3025(3) 0.0333(16) Uani 1 1 d .
C6 C 0.9746(6) 0.5949(4) 0.3577(3) 0.0391(17) Uani 1 1 d .
H6 H 0.949955 0.624718 0.374911 0.047 Uiso 1 1 calc R
C7 C 1.0271(6) 0.5587(4) 0.3858(3) 0.048(2) Uani 1 1 d .
C8 C 1.0649(7) 0.5135(4) 0.3610(4) 0.054(2) Uani 1 1 d .
H8 H 1.098887 0.488829 0.380617 0.065 Uiso 1 1 calc R
C9 C 1.0512(7) 0.5060(4) 0.3072(4) 0.047(2) Uani 1 1 d .
H9 H 1.076586 0.475978 0.290771 0.057 Uiso 1 1 calc R
C10 C 1.0097(9) 0.6099(7) 0.4654(4) 0.077(4) Uani 1 1 d .
H10A H 1.021615 0.641915 0.445052 0.115 Uiso 1 1 calc GR
H10B H 1.037127 0.613258 0.500064 0.115 Uiso 1 1 calc GR
H10C H 0.944595 0.605054 0.469052 0.115 Uiso 1 1 calc GR
C11 C 1.1149(8) 0.4742(5) 0.1984(5) 0.063(3) Uani 1 1 d .
H11A H 1.153925 0.498252 0.218789 0.075 Uiso 1 1 calc R
H11B H 1.108150 0.440743 0.218003 0.075 Uiso 1 1 calc R
C12 C 1.1541(9) 0.4642(6) 0.1447(5) 0.074(4) Uani 1 1 d .
H12A H 1.193111 0.432605 0.144841 0.089 Uiso 1 1 calc R
H12B H 1.189696 0.494876 0.132639 0.089 Uiso 1 1 calc R
C13 C 1.0696(9) 0.4556(5) 0.1094(4) 0.066(3) Uani 1 1 d .
H13A H 1.084100 0.461049 0.072025 0.079 Uiso 1 1 calc R
H13B H 1.044080 0.419925 0.114221 0.079 Uiso 1 1 calc R
C14 C 1.0048(6) 0.4985(4) 0.1299(3) 0.045(2) Uani 1 1 d .
H14A H 1.018083 0.533096 0.113790 0.054 Uiso 1 1 calc R
H14B H 0.941319 0.489041 0.122716 0.054 Uiso 1 1 calc R
C15 C 0.7899(5) 0.6468(3) 0.1503(3) 0.0273(14) Uani 1 1 d .
H15 H 0.766499 0.609945 0.147458 0.033 Uiso 1 1 calc R
C16 C 0.7065(5) 0.6854(3) 0.1467(3) 0.0269(14) Uani 1 1 d .
H16 H 0.728636 0.721888 0.153813 0.032 Uiso 1 1 calc R
C17 C 0.8599(5) 0.6548(3) 0.1058(3) 0.0305(15) Uani 1 1 d .
C18 C 0.8541(6) 0.6259(4) 0.0588(3) 0.0398(18) Uani 1 1 d .
H18 H 0.806000 0.601755 0.053928 0.048 Uiso 1 1 calc R
C19 C 0.9194(7) 0.6324(4) 0.0185(4) 0.054(2) Uani 1 1 d .
H19 H 0.913123 0.614187 -0.013708 0.064 Uiso 1 1 calc R
C20 C 0.9931(7) 0.6660(5) 0.0267(4) 0.055(3) Uani 1 1 d .
H20 H 1.038105 0.669328 0.000531 0.066 Uiso 1 1 calc R
C21 C 1.0007(6) 0.6948(4) 0.0736(4) 0.048(2) Uani 1 1 d .
H21 H 1.050284 0.717765 0.078834 0.058 Uiso 1 1 calc R
C22 C 0.9340(6) 0.6895(3) 0.1131(3) 0.0373(17) Uani 1 1 d .
H22 H 0.939007 0.709159 0.144537 0.045 Uiso 1 1 calc R
C23 C 0.6608(5) 0.6856(3) 0.0930(3) 0.0290(15) Uani 1 1 d .
C24 C 0.6937(5) 0.7181(3) 0.0515(3) 0.0367(17) Uani 1 1 d .
H24 H 0.744845 0.739808 0.057201 0.044 Uiso 1 1 calc R
C25 C 0.6514(7) 0.7182(4) 0.0025(4) 0.049(2) Uani 1 1 d .
H25 H 0.675553 0.739101 -0.024839 0.059 Uiso 1 1 calc R
C26 C 0.5746(8) 0.6880(4) -0.0067(4) 0.053(2) Uani 1 1 d .
H26 H 0.546049 0.688790 -0.039960 0.064 Uiso 1 1 calc R
C27 C 0.5395(7) 0.6562(4) 0.0340(4) 0.050(2) Uani 1 1 d .
H27 H 0.487250 0.635359 0.028411 0.061 Uiso 1 1 calc R
C28 C 0.5829(6) 0.6558(3) 0.0829(3) 0.0398(18) Uani 1 1 d .
H28 H 0.558825 0.634611 0.110104 0.048 Uiso 1 1 calc R
C29 C 0.5771(5) 0.7024(3) 0.2101(3) 0.0256(13) Uani 1 1 d .
C30 C 0.5620(5) 0.7539(3) 0.1890(3) 0.0275(14) Uani 1 1 d .
H30 H 0.597713 0.765839 0.160582 0.033 Uiso 1 1 calc R
C31 C 0.4943(5) 0.7874(3) 0.2101(3) 0.0279(14) Uani 1 1 d .
C32 C 0.4384(5) 0.7661(3) 0.2527(3) 0.0285(14) Uani 1 1 d .
C33 C 0.4597(5) 0.7128(3) 0.2707(3) 0.0295(15) Uani 1 1 d .
C34 C 0.4058(5) 0.6895(3) 0.3117(3) 0.0330(15) Uani 1 1 d .
H34 H 0.421228 0.655470 0.324278 0.040 Uiso 1 1 calc R
C35 C 0.3327(6) 0.7151(3) 0.3331(3) 0.0358(16) Uani 1 1 d .
C36 C 0.3087(7) 0.7672(4) 0.3152(3) 0.047(2) Uani 1 1 d .
H36 H 0.258022 0.784921 0.329316 0.056 Uiso 1 1 calc R
C37 C 0.3612(7) 0.7909(4) 0.2767(3) 0.0427(19) Uani 1 1 d .
H37 H 0.345378 0.825313 0.265546 0.051 Uiso 1 1 calc R
C38 C 0.2867(8) 0.6402(5) 0.3864(4) 0.059(3) Uani 1 1 d .
H38A H 0.283876 0.617913 0.355088 0.089 Uiso 1 1 calc GR
H38B H 0.239181 0.629732 0.410814 0.089 Uiso 1 1 calc GR
H38C H 0.345589 0.635945 0.403166 0.089 Uiso 1 1 calc GR
C39 C 0.4272(8) 0.8824(4) 0.2082(6) 0.066(3) Uani 1 1 d .
H39A H 0.430877 0.884667 0.246795 0.079 Uiso 1 1 calc R
H39B H 0.363309 0.878594 0.197810 0.079 Uiso 1 1 calc R
C40 C 0.4703(9) 0.9313(5) 0.1822(5) 0.067(3) Uani 1 1 d .
H40A H 0.426249 0.960323 0.178429 0.081 Uiso 1 1 calc R
H40B H 0.523056 0.943970 0.202198 0.081 Uiso 1 1 calc R
C41 C 0.4983(9) 0.9090(4) 0.1286(4) 0.058(3) Uani 1 1 d .
H41A H 0.545806 0.931029 0.112465 0.069 Uiso 1 1 calc R
H41B H 0.446059 0.907413 0.104556 0.069 Uiso 1 1 calc R
C42 C 0.5344(7) 0.8527(3) 0.1407(3) 0.0412(19) Uani 1 1 d .
H42A H 0.522341 0.828192 0.111334 0.049 Uiso 1 1 calc R
H42B H 0.599890 0.853183 0.147940 0.049 Uiso 1 1 calc R
O1B O 0.8429(4) 0.8823(2) 0.1244(2) 0.0426(13) Uani 1 1 d .
O2B O 0.6771(4) 0.4749(3) 0.0443(2) 0.0431(13) Uani 1 1 d .
N1B N 0.7769(4) 0.7538(2) 0.2629(2) 0.0285(12) Uani 1 1 d .
N2B N 0.5874(5) 0.8593(3) 0.3366(3) 0.0348(14) Uani 1 1 d .
N3B N 0.7442(4) 0.6912(2) 0.3273(2) 0.0290(12) Uani 1 1 d .
H3B H 0.793043 0.674130 0.317890 0.035 Uiso 1 1 calc R
N4B N 0.6603(4) 0.5937(2) 0.3008(2) 0.0299(13) Uani 1 1 d .
H4B H 0.620962 0.615293 0.286769 0.036 Uiso 1 1 calc R
N5B N 0.6690(4) 0.5534(2) 0.2194(2) 0.0285(12) Uani 1 1 d .
N6B N 0.8216(5) 0.4267(3) 0.2865(3) 0.0409(15) Uani 1 1 d .
C1B C 0.7289(5) 0.7418(3) 0.3063(3) 0.0270(14) Uani 1 1 d .
C2B C 0.6655(5) 0.7765(3) 0.3312(3) 0.0290(14) Uani 1 1 d .
H2B H 0.631944 0.764487 0.360451 0.035 Uiso 1 1 calc R
C3B C 0.6527(5) 0.8285(3) 0.3122(3) 0.0307(15) Uani 1 1 d .
C4B C 0.7068(5) 0.8445(3) 0.2667(3) 0.0303(15) Uani 1 1 d .
C5B C 0.7640(5) 0.8059(3) 0.2429(3) 0.0322(15) Uani 1 1 d .
C6B C 0.8121(5) 0.8173(3) 0.1955(3) 0.0323(15) Uani 1 1 d .
H6B H 0.849894 0.791499 0.179966 0.039 Uiso 1 1 calc R
C7B C 0.8024(6) 0.8678(3) 0.1720(3) 0.0380(17) Uani 1 1 d .
C8B C 0.7478(6) 0.9068(3) 0.1957(3) 0.0383(17) Uani 1 1 d .
H8B H 0.743073 0.940725 0.180333 0.046 Uiso 1 1 calc R
C9B C 0.7018(6) 0.8956(3) 0.2409(3) 0.0373(17) Uani 1 1 d .
H9B H 0.665246 0.922207 0.255980 0.045 Uiso 1 1 calc R
C10B C 0.8794(7) 0.8408(4) 0.0931(3) 0.051(2) Uani 1 1 d .
H10D H 0.899554 0.855136 0.059475 0.077 Uiso 1 1 calc GR
H10E H 0.832965 0.814039 0.086969 0.077 Uiso 1 1 calc GR
H10F H 0.930542 0.824764 0.111280 0.077 Uiso 1 1 calc GR
C11B C 0.5796(6) 0.9177(3) 0.3362(3) 0.0378(17) Uani 1 1 d .
H11C H 0.550731 0.930269 0.303622 0.045 Uiso 1 1 calc R
H11D H 0.639422 0.934580 0.339769 0.045 Uiso 1 1 calc R
C12B C 0.5194(6) 0.9294(4) 0.3847(3) 0.0410(18) Uani 1 1 d .
H12C H 0.556439 0.933770 0.416621 0.049 Uiso 1 1 calc R
H12D H 0.483256 0.961766 0.379279 0.049 Uiso 1 1 calc R
C13B C 0.4585(6) 0.8808(4) 0.3890(3) 0.0410(18) Uani 1 1 d .
H13C H 0.408977 0.882157 0.363152 0.049 Uiso 1 1 calc R
H13D H 0.432739 0.877490 0.424571 0.049 Uiso 1 1 calc R
C14B C 0.5244(6) 0.8352(3) 0.3770(3) 0.0389(17) Uani 1 1 d .
H14C H 0.557665 0.824257 0.408766 0.047 Uiso 1 1 calc R
H14D H 0.492180 0.804296 0.362475 0.047 Uiso 1 1 calc R
C15B C 0.6815(5) 0.6656(3) 0.3643(3) 0.0289(14) Uani 1 1 d .
H15B H 0.618757 0.676382 0.354888 0.035 Uiso 1 1 calc R
C16B C 0.6901(5) 0.6041(3) 0.3558(3) 0.0278(14) Uani 1 1 d .
H16B H 0.755049 0.594205 0.358931 0.033 Uiso 1 1 calc R
C17B C 0.6989(6) 0.6817(3) 0.4222(3) 0.0337(16) Uani 1 1 d .
C18B C 0.6265(7) 0.6918(4) 0.4559(4) 0.047(2) Uani 1 1 d .
H18B H 0.566730 0.689257 0.443082 0.057 Uiso 1 1 calc R
C19B C 0.6412(8) 0.7058(5) 0.5088(4) 0.059(3) Uani 1 1 d .
H19B H 0.591712 0.713072 0.531174 0.071 Uiso 1 1 calc R
C20B C 0.7312(9) 0.7089(4) 0.5282(3) 0.056(3) Uani 1 1 d .
H20B H 0.741598 0.717882 0.563780 0.068 Uiso 1 1 calc R
C21B C 0.8031(8) 0.6989(4) 0.4954(4) 0.050(2) Uani 1 1 d .
H21B H 0.862843 0.701118 0.508412 0.060 Uiso 1 1 calc R
C22B C 0.7877(6) 0.6854(3) 0.4423(3) 0.0403(18) Uani 1 1 d .
H22B H 0.837447 0.678631 0.419935 0.048 Uiso 1 1 calc R
C23B C 0.6361(5) 0.5718(3) 0.3962(3) 0.0302(15) Uani 1 1 d .
C24B C 0.6770(6) 0.5516(3) 0.4415(3) 0.0376(17) Uani 1 1 d .
H24B H 0.739617 0.556812 0.446807 0.045 Uiso 1 1 calc R
C25B C 0.6265(7) 0.5234(4) 0.4794(3) 0.047(2) Uani 1 1 d .
H25B H 0.655941 0.509000 0.509128 0.056 Uiso 1 1 calc R
C26B C 0.5336(7) 0.5168(3) 0.4733(3) 0.044(2) Uani 1 1 d .
H26B H 0.499704 0.498229 0.498824 0.053 Uiso 1 1 calc R
C27B C 0.4908(6) 0.5380(3) 0.4287(3) 0.0393(17) Uani 1 1 d .
H27B H 0.427795 0.533724 0.424376 0.047 Uiso 1 1 calc R
C28B C 0.5404(5) 0.5653(3) 0.3910(3) 0.0335(15) Uani 1 1 d .
H28B H 0.510477 0.579761 0.361452 0.040 Uiso 1 1 calc R
C29B C 0.6916(5) 0.5517(3) 0.2707(3) 0.0266(14) Uani 1 1 d .
C30B C 0.7433(5) 0.5095(3) 0.2934(3) 0.0318(15) Uani 1 1 d .
H30B H 0.756040 0.509974 0.329777 0.038 Uiso 1 1 calc R
C31B C 0.7753(5) 0.4673(3) 0.2626(3) 0.0313(15) Uani 1 1 d .
C32B C 0.7542(5) 0.4684(3) 0.2064(3) 0.0317(15) Uani 1 1 d .
C33B C 0.7001(5) 0.5122(3) 0.1867(3) 0.0274(14) Uani 1 1 d .
C34B C 0.6753(5) 0.5154(3) 0.1326(3) 0.0320(15) Uani 1 1 d .
H34B H 0.640655 0.544507 0.120901 0.038 Uiso 1 1 calc R
C35B C 0.7008(5) 0.4768(3) 0.0969(3) 0.0364(17) Uani 1 1 d .
C36B C 0.7546(6) 0.4327(3) 0.1149(3) 0.0386(17) Uani 1 1 d .
H36B H 0.772996 0.406288 0.090838 0.046 Uiso 1 1 calc R
C37B C 0.7791(5) 0.4289(3) 0.1667(3) 0.0364(16) Uani 1 1 d .
H37B H 0.813716 0.399325 0.177333 0.044 Uiso 1 1 calc R
C38B C 0.6244(7) 0.5182(4) 0.0249(3) 0.047(2) Uani 1 1 d .
H38D H 0.616532 0.514519 -0.012955 0.070 Uiso 1 1 calc GR
H38E H 0.655408 0.551393 0.032507 0.070 Uiso 1 1 calc GR
H38F H 0.565303 0.518176 0.041985 0.070 Uiso 1 1 calc GR
C39B C 0.8888(6) 0.3894(4) 0.2619(4) 0.045(2) Uani 1 1 d .
H39C H 0.924679 0.407642 0.234783 0.055 Uiso 1 1 calc R
H39D H 0.857772 0.358961 0.245833 0.055 Uiso 1 1 calc R
C40B C 0.9499(8) 0.3713(4) 0.3081(4) 0.057(2) Uani 1 1 d .
H40C H 1.002385 0.394978 0.312461 0.069 Uiso 1 1 calc R
H40D H 0.971534 0.334765 0.302923 0.069 Uiso 1 1 calc R
C41B C 0.8841(8) 0.3751(5) 0.3563(4) 0.058(3) Uani 1 1 d .
H41C H 0.842864 0.344476 0.357549 0.070 Uiso 1 1 calc R
H41D H 0.917820 0.377247 0.389597 0.070 Uiso 1 1 calc R
C42B C 0.8324(7) 0.4262(4) 0.3455(3) 0.047(2) Uani 1 1 d .
H42C H 0.773064 0.425903 0.363163 0.056 Uiso 1 1 calc R
H42D H 0.866998 0.457233 0.357621 0.056 Uiso 1 1 calc R

loop_
_atom_site_aniso_label
_atom_site_aniso_U_11
_atom_site_aniso_U_22
_atom_site_aniso_U_33
_atom_site_aniso_U_23
_atom_site_aniso_U_13
_atom_site_aniso_U_12
Cl1A 0.0649(14) 0.0496(13) 0.0651(14) 0.0032(11) 0.0030(11) 0.0033(11)
Cl2A 0.0736(15) 0.0387(12) 0.0648(13) 0.0002(10) 0.0001(12) -0.0128(11)
C1A 0.053(5) 0.046(5) 0.073(6) -0.016(5) -0.002(5) -0.004(4)
Cl1G 0.108(3) 0.0593(18) 0.142(3) -0.026(2) -0.064(3) 0.0159(18)
Cl2G 0.120(3) 0.0607(19) 0.129(3) 0.0117(19) -0.068(3) -0.0249(19)
C1G 0.066(7) 0.064(7) 0.100(9) -0.002(6) -0.034(7) 0.003(6)
Cl1F 0.0837(19) 0.0545(15) 0.090(2) -0.0011(14) -0.0160(16) -0.0082(14)
Cl2F 0.0658(16) 0.0658(17) 0.103(2) 0.0010(16) -0.0361(16) -0.0045(14)
C1F 0.062(6) 0.052(6) 0.098(9) 0.011(6) -0.028(6) -0.010(5)
Cl1C 0.071(2) 0.088(3) 0.299(9) 0.065(4) 0.033(4) 0.016(2)
Cl2C 0.090(2) 0.0470(15) 0.102(2) -0.0014(14) -0.0202(17) -0.0083(14)
C1C 0.094(11) 0.060(9) 0.20(2) 0.018(11) 0.036(13) -0.018(8)
Cl1D 0.0727(17) 0.0631(17) 0.110(2) -0.0192(16) 0.0214(17) -0.0138(15)
Cl2D 0.0607(16) 0.101(3) 0.123(3) -0.021(2) 0.0179(18) 0.0033(17)
C1D 0.094(9) 0.058(7) 0.063(6) -0.009(5) -0.012(6) 0.001(6)
Cl1E 0.0637(14) 0.0582(15) 0.0662(14) 0.0076(11) -0.0027(11) 0.0078(12)
Cl2E 0.0532(14) 0.0778(19) 0.099(2) 0.0292(16) -0.0160(14) -0.0024(13)
C1E 0.074(7) 0.050(6) 0.096(9) 0.005(6) -0.016(7) 0.001(6)
O1 0.075(5) 0.091(6) 0.038(3) 0.011(3) -0.007(3) 0.040(4)
O2 0.052(3) 0.048(4) 0.044(3) 0.008(3) 0.018(3) 0.014(3)
N1 0.030(3) 0.030(3) 0.028(3) 0.005(2) -0.002(2) 0.001(3)
N2 0.042(4) 0.039(4) 0.044(3) -0.006(3) -0.014(3) 0.016(3)
N3 0.030(3) 0.021(3) 0.032(3) 0.000(2) -0.002(2) 0.008(2)
N4 0.034(3) 0.026(3) 0.030(3) 0.007(2) 0.003(2) -0.001(2)
N5 0.030(3) 0.025(3) 0.028(3) -0.002(2) 0.002(2) 0.002(2)
N6 0.042(3) 0.025(3) 0.034(3) 0.001(2) -0.002(3) 0.010(3)
C1 0.025(3) 0.029(4) 0.035(3) 0.007(3) 0.001(3) -0.002(3)
C2 0.030(3) 0.029(4) 0.036(4) 0.002(3) -0.004(3) 0.004(3)
C3 0.030(4) 0.031(4) 0.039(4) 0.001(3) 0.000(3) 0.007(3)
C4 0.032(4) 0.029(4) 0.035(4) 0.003(3) -0.002(3) 0.008(3)
C5 0.034(4) 0.034(4) 0.032(4) 0.004(3) -0.001(3) 0.006(3)
C6 0.041(4) 0.042(4) 0.034(4) -0.002(3) -0.005(3) 0.008(4)
C7 0.049(5) 0.059(6) 0.035(4) 0.009(4) -0.007(4) 0.018(4)
C8 0.062(6) 0.054(6) 0.046(5) 0.013(4) -0.017(4) 0.019(5)
C9 0.054(5) 0.042(5) 0.045(4) 0.005(4) -0.009(4) 0.015(4)
C10 0.074(7) 0.133(12) 0.024(4) -0.008(5) -0.015(4) 0.040(8)
C11 0.059(6) 0.057(6) 0.072(6) -0.013(5) -0.017(5) 0.040(5)
C12 0.067(7) 0.094(9) 0.062(6) -0.015(6) -0.011(5) 0.049(7)
C13 0.077(7) 0.065(7) 0.055(5) -0.013(5) -0.014(5) 0.033(6)
C14 0.047(5) 0.049(5) 0.040(4) -0.010(4) -0.010(4) 0.025(4)
C15 0.028(3) 0.021(3) 0.033(3) 0.001(3) 0.003(3) 0.006(3)
C16 0.025(3) 0.018(3) 0.037(3) 0.003(3) 0.003(3) 0.004(3)
C17 0.031(3) 0.030(4) 0.031(3) 0.009(3) 0.000(3) 0.007(3)
C18 0.036(4) 0.047(5) 0.036(4) -0.004(3) 0.003(3) 0.004(4)
C19 0.066(6) 0.056(6) 0.038(4) -0.007(4) 0.009(4) 0.014(5)
C20 0.057(6) 0.059(6) 0.051(5) 0.013(4) 0.025(4) 0.012(5)
C21 0.043(5) 0.046(5) 0.057(5) 0.012(4) 0.012(4) -0.004(4)
C22 0.039(4) 0.031(4) 0.041(4) 0.005(3) 0.008(3) 0.002(3)
C23 0.032(4) 0.023(3) 0.032(3) -0.003(3) 0.002(3) 0.011(3)
C24 0.034(4) 0.039(4) 0.038(4) 0.006(3) -0.001(3) 0.000(3)
C25 0.055(5) 0.056(6) 0.037(4) 0.016(4) 0.005(4) 0.016(4)
C26 0.070(6) 0.049(5) 0.041(4) -0.007(4) -0.015(4) 0.006(5)
C27 0.066(6) 0.032(4) 0.054(5) 0.000(4) -0.026(4) -0.005(4)
C28 0.050(5) 0.027(4) 0.042(4) 0.003(3) -0.008(4) 0.003(3)
C29 0.029(3) 0.017(3) 0.030(3) -0.005(3) -0.004(3) 0.002(3)
C30 0.032(3) 0.021(3) 0.029(3) 0.002(3) -0.006(3) 0.004(3)
C31 0.034(4) 0.018(3) 0.032(3) -0.001(3) -0.007(3) 0.002(3)
C32 0.029(4) 0.027(4) 0.030(3) -0.003(3) -0.006(3) 0.003(3)
C33 0.034(4) 0.024(3) 0.031(3) -0.004(3) -0.004(3) 0.003(3)
C34 0.038(4) 0.027(4) 0.033(3) 0.000(3) 0.003(3) 0.001(3)
C35 0.039(4) 0.033(4) 0.035(4) -0.003(3) 0.003(3) 0.004(3)
C36 0.053(5) 0.050(5) 0.037(4) 0.001(4) 0.013(4) 0.020(4)
C37 0.057(5) 0.032(4) 0.039(4) 0.003(3) 0.008(4) 0.021(4)
C38 0.067(6) 0.056(6) 0.055(5) 0.015(5) 0.026(5) 0.008(5)
C39 0.064(6) 0.029(5) 0.105(8) 0.016(5) 0.033(6) 0.019(5)
C40 0.073(7) 0.039(5) 0.090(8) -0.002(5) -0.005(6) 0.006(5)
C41 0.096(8) 0.025(4) 0.052(5) 0.009(4) 0.006(5) 0.018(5)
C42 0.063(5) 0.023(4) 0.038(4) 0.006(3) -0.001(4) 0.005(4)
O1B 0.052(3) 0.036(3) 0.039(3) 0.009(2) 0.009(2) -0.009(3)
O2B 0.053(3) 0.041(3) 0.035(3) -0.008(2) 0.002(2) -0.002(3)
N1B 0.033(3) 0.022(3) 0.030(3) 0.002(2) 0.000(2) 0.001(2)
N2B 0.040(3) 0.025(3) 0.039(3) 0.000(3) 0.001(3) 0.003(3)
N3B 0.034(3) 0.020(3) 0.033(3) 0.004(2) 0.002(2) 0.003(2)
N4B 0.039(3) 0.022(3) 0.030(3) 0.000(2) 0.001(2) 0.007(2)
N5B 0.036(3) 0.018(3) 0.031(3) -0.003(2) 0.005(2) 0.002(2)
N6B 0.047(4) 0.029(3) 0.047(4) 0.005(3) 0.000(3) 0.008(3)
C1B 0.032(3) 0.019(3) 0.030(3) 0.000(3) -0.003(3) -0.004(3)
C2B 0.036(4) 0.026(4) 0.025(3) 0.003(3) -0.003(3) 0.000(3)
C3B 0.035(4) 0.022(3) 0.035(3) -0.006(3) -0.004(3) 0.002(3)
C4B 0.031(3) 0.022(3) 0.039(4) -0.002(3) -0.007(3) -0.001(3)
C5B 0.032(4) 0.025(4) 0.039(4) 0.004(3) -0.002(3) -0.005(3)
C6B 0.038(4) 0.023(4) 0.036(4) 0.004(3) -0.006(3) -0.004(3)
C7B 0.043(4) 0.035(4) 0.036(4) 0.001(3) -0.005(3) -0.012(3)
C8B 0.045(4) 0.025(4) 0.045(4) 0.006(3) -0.006(3) -0.007(3)
C9B 0.046(4) 0.027(4) 0.039(4) 0.004(3) -0.003(3) 0.000(3)
C10B 0.061(6) 0.055(6) 0.038(4) 0.011(4) 0.010(4) -0.014(5)
C11B 0.042(4) 0.024(4) 0.047(4) -0.003(3) -0.003(3) 0.004(3)
C12B 0.045(4) 0.036(4) 0.042(4) -0.001(3) -0.002(3) 0.009(4)
C13B 0.037(4) 0.044(5) 0.041(4) -0.002(3) 0.002(3) 0.007(4)
C14B 0.045(4) 0.035(4) 0.036(4) -0.003(3) 0.005(3) -0.004(4)
C15B 0.036(4) 0.025(4) 0.026(3) -0.001(3) 0.000(3) -0.003(3)
C16B 0.033(4) 0.023(3) 0.027(3) 0.001(3) -0.003(3) 0.002(3)
C17B 0.050(4) 0.020(3) 0.031(4) 0.000(3) 0.000(3) -0.006(3)
C18B 0.058(5) 0.044(5) 0.040(4) -0.007(4) 0.007(4) -0.013(4)
C19B 0.082(7) 0.065(7) 0.031(4) -0.016(4) 0.021(5) -0.017(6)
C20B 0.099(8) 0.042(5) 0.028(4) -0.004(3) -0.004(5) -0.020(5)
C21B 0.075(6) 0.037(5) 0.039(4) 0.000(3) -0.024(4) -0.004(4)
C22B 0.049(5) 0.031(4) 0.040(4) 0.002(3) -0.011(4) 0.004(4)
C23B 0.041(4) 0.018(3) 0.032(3) -0.004(3) 0.001(3) -0.004(3)
C24B 0.045(4) 0.035(4) 0.032(4) 0.007(3) -0.007(3) -0.012(3)
C25B 0.060(5) 0.047(5) 0.034(4) 0.015(3) -0.007(4) -0.018(4)
C26B 0.059(5) 0.032(4) 0.041(4) -0.004(3) 0.012(4) -0.011(4)
C27B 0.036(4) 0.033(4) 0.049(4) -0.005(3) 0.010(3) -0.001(3)
C28B 0.038(4) 0.025(4) 0.038(4) 0.000(3) -0.004(3) 0.002(3)
C29B 0.028(3) 0.019(3) 0.032(3) 0.001(3) 0.003(3) 0.000(3)
C30B 0.035(4) 0.027(4) 0.033(3) 0.004(3) -0.001(3) -0.002(3)
C31B 0.031(3) 0.019(3) 0.044(4) 0.002(3) 0.004(3) 0.005(3)
C32B 0.028(3) 0.025(4) 0.042(4) -0.004(3) 0.006(3) -0.002(3)
C33B 0.027(3) 0.020(3) 0.035(3) -0.002(3) 0.002(3) -0.001(3)
C34B 0.034(4) 0.026(4) 0.036(4) -0.004(3) 0.002(3) -0.001(3)
C35B 0.033(4) 0.030(4) 0.046(4) -0.010(3) 0.002(3) -0.007(3)
C36B 0.038(4) 0.034(4) 0.044(4) -0.014(3) 0.005(3) 0.002(3)
C37B 0.035(4) 0.024(4) 0.050(4) -0.005(3) 0.002(3) 0.009(3)
C38B 0.061(5) 0.047(5) 0.033(4) -0.005(3) -0.002(4) 0.000(4)
C39B 0.047(5) 0.035(4) 0.054(5) -0.001(4) -0.008(4) 0.012(4)
C40B 0.060(6) 0.043(5) 0.068(6) 0.003(4) -0.010(5) 0.020(4)
C41B 0.076(7) 0.050(6) 0.049(5) 0.010(4) -0.008(5) 0.014(5)
C42B 0.061(5) 0.039(5) 0.040(4) 0.004(3) -0.006(4) 0.015(4)

loop_
_atom_type_symbol
_atom_type_description
_atom_type_scat_dispersion_real
_atom_type_scat_dispersion_imag
_atom_type_scat_source
C C 0.0181 0.0091 'International Tables Vol C Tables 4.2.6.8 and 6.1.1.4'
H H 0.0000 0.0000 'International Tables Vol C Tables 4.2.6.8 and 6.1.1.4'
Cl Cl 0.3639 0.7018 'International Tables Vol C Tables 4.2.6.8 and 6.1.1.4'
N N 0.0311 0.0180 'International Tables Vol C Tables 4.2.6.8 and 6.1.1.4'
O O 0.0492 0.0322 'International Tables Vol C Tables 4.2.6.8 and 6.1.1.4'

loop_
_exptl_crystal_face_index_h
_exptl_crystal_face_index_k
_exptl_crystal_face_index_l
_exptl_crystal_face_perp_dist
3 -14 -6 0.1161
-7 4 -1 0.0693
6 6 -10 0.0642
1 7 15 0.1296
4 -14 -5 0.1214
-3 -9 -13 0.1278
-6 -7 11 0.0837
3 -6 15 0.0849
-8 7 2 0.0884

loop_
_geom_angle_atom_site_label_1
_geom_angle_atom_site_label_2
_geom_angle_atom_site_label_3
_geom_angle
Cl1A C1A Cl2A 112.4(6)
Cl1A C1A H1AA 109.1
Cl1A C1A H1AB 109.1
Cl2A C1A H1AA 109.1
Cl2A C1A H1AB 109.1
H1AA C1A H1AB 107.9
Cl1G C1G H1GA 109.3
Cl1G C1G H1GB 109.3
Cl2G C1G Cl1G 111.4(7)
Cl2G C1G H1GA 109.3
Cl2G C1G H1GB 109.3
H1GA C1G H1GB 108.0
Cl1F C1F Cl2F 112.3(6)
Cl1F C1F H1FA 109.1
Cl1F C1F H1FB 109.1
Cl2F C1F H1FA 109.1
Cl2F C1F H1FB 109.1
H1FA C1F H1FB 107.9
Cl1C C1C Cl2C 119.4(10)
Cl1C C1C H1CA 107.5
Cl1C C1C H1CB 107.5
Cl2C C1C H1CA 107.5
Cl2C C1C H1CB 107.5
H1CA C1C H1CB 107.0
Cl1D C1D Cl2D 112.7(7)
Cl1D C1D H1DA 109.1
Cl1D C1D H1DB 109.1
Cl2D C1D H1DA 109.1
Cl2D C1D H1DB 109.1
H1DA C1D H1DB 107.8
Cl1E C1E Cl2E 110.7(7)
Cl1E C1E H1EA 109.5
Cl1E C1E H1EB 109.5
Cl2E C1E H1EA 109.5
Cl2E C1E H1EB 109.5
H1EA C1E H1EB 108.1
C7 O1 C10 117.0(7)
C35 O2 C38 116.9(7)
C1 N1 C5 116.0(7)
C3 N2 C11 126.0(7)
C3 N2 C14 118.8(6)
C11 N2 C14 109.3(7)
C1 N3 H3 118.2
C1 N3 C15 123.6(6)
C15 N3 H3 118.2
C16 N4 H4 117.4
C29 N4 H4 117.4
C29 N4 C16 125.2(6)
C29 N5 C33 116.9(6)
C31 N6 C39 128.6(7)
C31 N6 C42 119.2(6)
C39 N6 C42 112.0(7)
N1 C1 N3 115.2(7)
N1 C1 C2 124.0(7)
N3 C1 C2 120.7(6)
C1 C2 H2 119.7
C3 C2 C1 120.7(7)
C3 C2 H2 119.7
N2 C3 C2 119.9(7)
N2 C3 C4 123.5(7)
C2 C3 C4 116.7(7)
C5 C4 C3 117.9(7)
C5 C4 C9 117.8(7)
C9 C4 C3 124.3(7)
N1 C5 C4 124.4(7)
N1 C5 C6 116.0(7)
C4 C5 C6 119.6(7)
C5 C6 H6 119.9
C7 C6 C5 120.2(8)
C7 C6 H6 119.9
O1 C7 C6 123.5(9)
O1 C7 C8 115.4(8)
C6 C7 C8 121.2(8)
C7 C8 H8 120.4
C9 C8 C7 119.2(8)
C9 C8 H8 120.4
C4 C9 H9 119.1
C8 C9 C4 121.8(9)
C8 C9 H9 119.1
O1 C10 H10A 109.5
O1 C10 H10B 109.5
O1 C10 H10C 109.5
H10A C10 H10B 109.5
H10A C10 H10C 109.5
H10B C10 H10C 109.5
N2 C11 H11A 110.8
N2 C11 H11B 110.8
H11A C11 H11B 108.8
C12 C11 N2 104.9(8)
C12 C11 H11A 110.8
C12 C11 H11B 110.8
C11 C12 H12A 111.0
C11 C12 H12B 111.0
C11 C12 C13 103.8(10)
H12A C12 H12B 109.0
C13 C12 H12A 111.0
C13 C12 H12B 111.0
C12 C13 H13A 111.4
C12 C13 H13B 111.4
H13A C13 H13B 109.2
C14 C13 C12 101.9(9)
C14 C13 H13A 111.4
C14 C13 H13B 111.4
N2 C14 C13 102.9(7)
N2 C14 H14A 111.2
N2 C14 H14B 111.2
C13 C14 H14A 111.2
C13 C14 H14B 111.2
H14A C14 H14B 109.1
N3 C15 H15 107.6
N3 C15 C16 107.3(5)
N3 C15 C17 112.9(6)
C16 C15 H15 107.6
C17 C15 H15 107.6
C17 C15 C16 113.6(6)
N4 C16 C15 106.6(5)
N4 C16 H16 107.8
N4 C16 C23 113.0(6)
C15 C16 H16 107.8
C23 C16 C15 113.7(6)
C23 C16 H16 107.8
C18 C17 C15 121.0(7)
C18 C17 C22 118.8(7)
C22 C17 C15 120.1(7)
C17 C18 H18 119.5
C17 C18 C19 120.9(9)
C19 C18 H18 119.5
C18 C19 H19 120.2
C20 C19 C18 119.6(9)
C20 C19 H19 120.2
C19 C20 H20 119.9
C19 C20 C21 120.3(8)
C21 C20 H20 119.9
C20 C21 H21 120.0
C20 C21 C22 120.0(9)
C22 C21 H21 120.0
C17 C22 H22 119.8
C21 C22 C17 120.3(8)
C21 C22 H22 119.8
C24 C23 C16 121.0(7)
C28 C23 C16 121.8(7)
C28 C23 C24 117.1(7)
C23 C24 H24 119.7
C25 C24 C23 120.7(8)
C25 C24 H24 119.7
C24 C25 H25 119.4
C26 C25 C24 121.2(9)
C26 C25 H25 119.4
C25 C26 H26 120.4
C25 C26 C27 119.2(8)
C27 C26 H26 120.4
C26 C27 H27 120.4
C28 C27 C26 119.2(9)
C28 C27 H27 120.4
C23 C28 C27 122.5(8)
C23 C28 H28 118.7
C27 C28 H28 118.7
N4 C29 C30 120.2(7)
N5 C29 N4 116.0(6)
N5 C29 C30 123.7(6)
C29 C30 H30 119.6
C31 C30 C29 120.9(7)
C31 C30 H30 119.6
N6 C31 C30 118.9(7)
N6 C31 C32 123.8(7)
C30 C31 C32 117.3(6)
C33 C32 C31 116.8(6)
C37 C32 C31 127.0(7)
C37 C32 C33 116.0(7)
N5 C33 C32 124.3(7)
N5 C33 C34 116.5(7)
C34 C33 C32 119.2(7)
C33 C34 H34 119.0
C35 C34 C33 122.1(7)
C35 C34 H34 119.0
O2 C35 C36 113.8(7)
C34 C35 O2 126.2(8)
C34 C35 C36 120.0(8)
C35 C36 H36 120.6
C37 C36 C35 118.8(8)
C37 C36 H36 120.6
C32 C37 H37 118.1
C36 C37 C32 123.9(8)
C36 C37 H37 118.1
O2 C38 H38A 109.5
O2 C38 H38B 109.5
O2 C38 H38C 109.5
H38A C38 H38B 109.5
H38A C38 H38C 109.5
H38B C38 H38C 109.5
N6 C39 H39A 111.0
N6 C39 H39B 111.0
N6 C39 C40 103.7(8)
H39A C39 H39B 109.0
C40 C39 H39A 111.0
C40 C39 H39B 111.0
C39 C40 H40A 111.5
C39 C40 H40B 111.5
H40A C40 H40B 109.3
C41 C40 C39 101.5(9)
C41 C40 H40A 111.5
C41 C40 H40B 111.5
C40 C41 H41A 110.8
C40 C41 H41B 110.8
C40 C41 C42 104.7(8)
H41A C41 H41B 108.9
C42 C41 H41A 110.8
C42 C41 H41B 110.8
N6 C42 C41 102.4(7)
N6 C42 H42A 111.3
N6 C42 H42B 111.3
C41 C42 H42A 111.3
C41 C42 H42B 111.3
H42A C42 H42B 109.2
C7B O1B C10B 117.0(7)
C35B O2B C38B 116.4(6)
C1B N1B C5B 115.5(6)
C3B N2B C11B 127.7(7)
C3B N2B C14B 120.3(7)
C11B N2B C14B 111.0(6)
C1B N3B H3B 118.6
C1B N3B C15B 122.8(6)
C15B N3B H3B 118.6
C16B N4B H4B 118.2
C29B N4B H4B 118.2
C29B N4B C16B 123.7(6)
C29B N5B C33B 117.9(6)
C31B N6B C39B 127.8(7)
C31B N6B C42B 119.9(7)
C39B N6B C42B 109.7(7)
N1B C1B N3B 115.5(6)
N1B C1B C2B 124.8(6)
N3B C1B C2B 119.7(6)
C1B C2B H2B 119.8
C3B C2B C1B 120.4(7)
C3B C2B H2B 119.8
N2B C3B C2B 117.6(7)
N2B C3B C4B 125.4(7)
C2B C3B C4B 117.0(7)
C5B C4B C3B 118.0(7)
C5B C4B C9B 116.5(7)
C9B C4B C3B 125.2(7)
N1B C5B C4B 124.0(7)
N1B C5B C6B 115.0(7)
C4B C5B C6B 121.0(7)
C5B C6B H6B 120.4
C7B C6B C5B 119.2(7)
C7B C6B H6B 120.4
O1B C7B C6B 123.9(8)
O1B C7B C8B 115.6(7)
C8B C7B C6B 120.5(7)
C7B C8B H8B 120.0
C9B C8B C7B 120.0(8)
C9B C8B H8B 120.0
C4B C9B H9B 118.6
C8B C9B C4B 122.8(8)
C8B C9B H9B 118.6
O1B C10B H10D 109.5
O1B C10B H10E 109.5
O1B C10B H10F 109.5
H10D C10B H10E 109.5
H10D C10B H10F 109.5
H10E C10B H10F 109.5
N2B C11B H11C 111.1
N2B C11B H11D 111.1
N2B C11B C12B 103.3(7)
H11C C11B H11D 109.1
C12B C11B H11C 111.1
C12B C11B H11D 111.1
C11B C12B H12C 111.0
C11B C12B H12D 111.0
H12C C12B H12D 109.0
C13B C12B C11B 104.0(7)
C13B C12B H12C 111.0
C13B C12B H12D 111.0
C12B C13B H13C 111.3
C12B C13B H13D 111.3
C12B C13B C14B 102.5(7)
H13C C13B H13D 109.2
C14B C13B H13C 111.3
C14B C13B H13D 111.3
N2B C14B C13B 102.8(7)
N2B C14B H14C 111.2
N2B C14B H14D 111.2
C13B C14B H14C 111.2
C13B C14B H14D 111.2
H14C C14B H14D 109.1
N3B C15B H15B 108.2
N3B C15B C16B 107.1(6)
N3B C15B C17B 112.9(6)
C16B C15B H15B 108.2
C17B C15B H15B 108.2
C17B C15B C16B 112.1(6)
N4B C16B C15B 106.2(5)
N4B C16B H16B 108.4
N4B C16B C23B 112.4(6)
C15B C16B H16B 108.4
C23B C16B C15B 113.0(6)
C23B C16B H16B 108.4
C18B C17B C15B 120.3(8)
C18B C17B C22B 118.7(8)
C22B C17B C15B 121.0(7)
C17B C18B H18B 119.5
C17B C18B C19B 121.0(10)
C19B C18B H18B 119.5
C18B C19B H19B 120.3
C18B C19B C20B 119.4(9)
C20B C19B H19B 120.3
C19B C20B H20B 119.9
C21B C20B C19B 120.1(8)
C21B C20B H20B 119.9
C20B C21B H21B 120.0
C20B C21B C22B 120.1(9)
C22B C21B H21B 120.0
C17B C22B C21B 120.7(9)
C17B C22B H22B 119.6
C21B C22B H22B 119.6
C24B C23B C16B 121.4(7)
C24B C23B C28B 117.6(7)
C28B C23B C16B 120.8(7)
C23B C24B H24B 119.4
C23B C24B C25B 121.3(8)
C25B C24B H24B 119.4
C24B C25B H25B 119.8
C26B C25B C24B 120.3(8)
C26B C25B H25B 119.8
C25B C26B H26B 120.4
C25B C26B C27B 119.2(8)
C27B C26B H26B 120.4
C26B C27B H27B 119.7
C28B C27B C26B 120.7(8)
C28B C27B H27B 119.7
C23B C28B H28B 119.6
C27B C28B C23B 120.9(7)
C27B C28B H28B 119.6
N4B C29B C30B 121.6(6)
N5B C29B N4B 115.4(6)
N5B C29B C30B 123.1(7)
C29B C30B H30B 119.4
C31B C30B C29B 121.2(7)
C31B C30B H30B 119.4
N6B C31B C30B 119.1(7)
N6B C31B C32B 123.4(7)
C30B C31B C32B 117.4(7)
C31B C32B C37B 127.4(7)
C33B C32B C31B 117.9(6)
C33B C32B C37B 114.6(7)
N5B C33B C32B 122.4(6)
N5B C33B C34B 116.4(6)
C34B C33B C32B 121.2(7)
C33B C34B H34B 119.2
C35B C34B C33B 121.5(7)
C35B C34B H34B 119.2
O2B C35B C34B 126.1(8)
O2B C35B C36B 114.8(7)
C34B C35B C36B 119.0(7)
C35B C36B H36B 119.8
C37B C36B C35B 120.3(7)
C37B C36B H36B 119.8
C32B C37B H37B 118.3
C36B C37B C32B 123.3(7)
C36B C37B H37B 118.3
O2B C38B H38D 109.5
O2B C38B H38E 109.5
O2B C38B H38F 109.5
H38D C38B H38E 109.5
H38D C38B H38F 109.5
H38E C38B H38F 109.5
N6B C39B H39C 110.8
N6B C39B H39D 110.8
N6B C39B C40B 104.8(7)
H39C C39B H39D 108.9
C40B C39B H39C 110.8
C40B C39B H39D 110.8
C39B C40B H40C 111.3
C39B C40B H40D 111.3
C39B C40B C41B 102.2(8)
H40C C40B H40D 109.2
C41B C40B H40C 111.3
C41B C40B H40D 111.3
C40B C41B H41C 111.2
C40B C41B H41D 111.2
H41C C41B H41D 109.1
C42B C41B C40B 102.9(8)
C42B C41B H41C 111.2
C42B C41B H41D 111.2
N6B C42B C41B 103.8(7)
N6B C42B H42C 111.0
N6B C42B H42D 111.0
C41B C42B H42C 111.0
C41B C42B H42D 111.0
H42C C42B H42D 109.0

loop_
_geom_bond_atom_site_label_1
_geom_bond_atom_site_label_2
_geom_bond_distance
Cl1A C1A 1.756(11)
Cl2A C1A 1.766(12)
C1A H1AA 0.9700
C1A H1AB 0.9700
Cl1G C1G 1.785(13)
Cl2G C1G 1.732(14)
C1G H1GA 0.9700
C1G H1GB 0.9700
Cl1F C1F 1.732(12)
Cl2F C1F 1.775(12)
C1F H1FA 0.9700
C1F H1FB 0.9700
Cl1C C1C 1.549(19)
Cl2C C1C 1.779(16)
C1C H1CA 0.9700
C1C H1CB 0.9700
Cl1D C1D 1.732(15)
Cl2D C1D 1.735(14)
C1D H1DA 0.9700
C1D H1DB 0.9700
Cl1E C1E 1.752(14)
Cl2E C1E 1.779(13)
C1E H1EA 0.9700
C1E H1EB 0.9700
O1 C7 1.362(11)
O1 C10 1.428(16)
O2 C35 1.379(10)
O2 C38 1.422(13)
N1 C1 1.348(10)
N1 C5 1.368(10)
N2 C3 1.362(11)
N2 C11 1.484(11)
N2 C14 1.489(11)
N3 H3 0.8600
N3 C1 1.358(10)
N3 C15 1.444(9)
N4 H4 0.8600
N4 C16 1.455(9)
N4 C29 1.361(10)
N5 C29 1.333(10)
N5 C33 1.365(10)
N6 C31 1.379(10)
N6 C39 1.456(12)
N6 C42 1.459(11)
C1 C2 1.406(11)
C2 H2 0.9300
C2 C3 1.384(11)
C3 C4 1.452(11)
C4 C5 1.413(11)
C4 C9 1.425(11)
C5 C6 1.417(11)
C6 H6 0.9300
C6 C7 1.375(12)
C7 C8 1.397(15)
C8 H8 0.9300
C8 C9 1.374(13)
C9 H9 0.9300
C10 H10A 0.9600
C10 H10B 0.9600
C10 H10C 0.9600
C11 H11A 0.9700
C11 H11B 0.9700
C11 C12 1.482(17)
C12 H12A 0.9700
C12 H12B 0.9700
C12 C13 1.529(17)
C13 H13A 0.9700
C13 H13B 0.9700
C13 C14 1.512(13)
C14 H14A 0.9700
C14 H14B 0.9700
C15 H15 0.9800
C15 C16 1.551(9)
C15 C17 1.522(10)
C16 H16 0.9800
C16 C23 1.499(10)
C17 C18 1.382(12)
C17 C22 1.394(12)
C18 H18 0.9300
C18 C19 1.396(13)
C19 H19 0.9300
C19 C20 1.374(16)
C20 H20 0.9300
C20 C21 1.381(16)
C21 H21 0.9300
C21 C22 1.391(12)
C22 H22 0.9300
C23 C24 1.401(11)
C23 C28 1.377(12)
C24 H24 0.9300
C24 C25 1.372(13)
C25 H25 0.9300
C25 C26 1.367(16)
C26 H26 0.9300
C26 C27 1.389(15)
C27 H27 0.9300
C27 C28 1.378(12)
C28 H28 0.9300
C29 C30 1.403(10)
C30 H30 0.9300
C30 C31 1.395(11)
C31 C32 1.441(11)
C32 C33 1.436(10)
C32 C37 1.415(11)
C33 C34 1.415(11)
C34 H34 0.9300
C34 C35 1.351(11)
C35 C36 1.414(13)
C36 H36 0.9300
C36 C37 1.364(13)
C37 H37 0.9300
C38 H38A 0.9600
C38 H38B 0.9600
C38 H38C 0.9600
C39 H39A 0.9700
C39 H39B 0.9700
C39 C40 1.516(16)
C40 H40A 0.9700
C40 H40B 0.9700
C40 C41 1.508(17)
C41 H41A 0.9700
C41 H41B 0.9700
C41 C42 1.527(12)
C42 H42A 0.9700
C42 H42B 0.9700
O1B C7B 1.377(10)
O1B C10B 1.402(13)
O2B C35B 1.362(10)
O2B C38B 1.409(12)
N1B C1B 1.325(10)
N1B C5B 1.401(10)
N2B C3B 1.365(10)
N2B C11B 1.457(10)
N2B C14B 1.492(11)
N3B H3B 0.8600
N3B C1B 1.383(9)
N3B C15B 1.449(9)
N4B H4B 0.8600
N4B C16B 1.467(9)
N4B C29B 1.368(9)
N5B C29B 1.326(10)
N5B C33B 1.388(9)
N6B C31B 1.355(10)
N6B C39B 1.479(11)
N6B C42B 1.488(11)
C1B C2B 1.407(11)
C2B H2B 0.9300
C2B C3B 1.391(11)
C3B C4B 1.442(11)
C4B C5B 1.405(11)
C4B C9B 1.426(11)
C5B C6B 1.408(11)
C6B H6B 0.9300
C6B C7B 1.394(12)
C7B C8B 1.387(13)
C8B H8B 0.9300
C8B C9B 1.345(12)
C9B H9B 0.9300
C10B H10D 0.9600
C10B H10E 0.9600
C10B H10F 0.9600
C11B H11C 0.9700
C11B H11D 0.9700
C11B C12B 1.526(12)
C12B H12C 0.9700
C12B H12D 0.9700
C12B C13B 1.502(13)
C13B H13C 0.9700
C13B H13D 0.9700
C13B C14B 1.516(12)
C14B H14C 0.9700
C14B H14D 0.9700
C15B H15B 0.9800
C15B C16B 1.549(10)
C15B C17B 1.526(10)
C16B H16B 0.9800
C16B C23B 1.511(10)
C17B C18B 1.372(13)
C17B C22B 1.390(13)
C18B H18B 0.9300
C18B C19B 1.386(13)
C19B H19B 0.9300
C19B C20B 1.398(18)
C20B H20B 0.9300
C20B C21B 1.354(16)
C21B H21B 0.9300
C21B C22B 1.391(12)
C22B H22B 0.9300
C23B C24B 1.376(11)
C23B C28B 1.407(11)
C24B H24B 0.9300
C24B C25B 1.390(12)
C25B H25B 0.9300
C25B C26B 1.370(14)
C26B H26B 0.9300
C26B C27B 1.383(13)
C27B H27B 0.9300
C27B C28B 1.370(12)
C28B H28B 0.9300
C29B C30B 1.412(10)
C30B H30B 0.9300
C30B C31B 1.382(11)
C31B C32B 1.439(11)
C32B C33B 1.433(11)
C32B C37B 1.445(11)
C33B C34B 1.403(11)
C34B H34B 0.9300
C34B C35B 1.364(11)
C35B C36B 1.421(12)
C36B H36B 0.9300
C36B C37B 1.348(12)
C37B H37B 0.9300
C38B H38D 0.9600
C38B H38E 0.9600
C38B H38F 0.9600
C39B H39C 0.9700
C39B H39D 0.9700
C39B C40B 1.528(13)
C40B H40C 0.9700
C40B H40D 0.9700
C40B C41B 1.543(16)
C41B H41C 0.9700
C41B H41D 0.9700
C41B C42B 1.500(13)
C42B H42C 0.9700
C42B H42D 0.9700

loop_
_exptl_oxdiff_crystal_face_indexfrac_h
_exptl_oxdiff_crystal_face_indexfrac_k
_exptl_oxdiff_crystal_face_indexfrac_l
_exptl_oxdiff_crystal_face_x
_exptl_oxdiff_crystal_face_y
_exptl_oxdiff_crystal_face_z
2.9941 -13.9899 -6.0264 -0.4503 -0.7164 0.5230
-7.4984 3.7044 -0.8932 -0.2694 0.2220 -0.7512
6.0088 6.0021 -9.9816 0.7623 -0.5782 0.0705
0.9984 6.9820 15.0082 0.2630 0.9621 0.2361
3.9938 -13.9915 -5.0267 -0.3984 -0.6862 0.6297
-3.0008 -8.9815 -13.0138 -0.5042 -0.8435 -0.2920
-6.0098 -7.0025 10.9790 -0.8214 0.6120 -0.0161
2.9905 -6.0131 14.9810 -0.2572 0.6269 0.7924
-7.9976 7.0005 2.0124 -0.1649 0.4683 -0.8213
